data_1544072
loop_
_publ_author_name
'Smets, Daniel'
'Sobieray, Miriam'
'Ruschewitz, Uwe'

_publ_section_title
;
 A new alkaline earth metal tetrafluoroterephthalate:
 [Ba(tfBDC)(DMF)(EtOH)]
;
_journal_coeditor_code WM4024
_journal_issue 9
_journal_name_full IUCrData
_journal_page_first x161409
_journal_paper_doi 10.1107/S2414314616014097
_journal_volume 1
_journal_year 2016
_chemical_formula_iupac '[Ba (C8 F4 O4) (C3 H7 N O) (C2 H6 O)]'
_chemical_formula_moiety 'C13 H13 Ba1 F4 N1 O6'
_chemical_formula_sum 'C13 H13 Ba F4 N O6'
_chemical_formula_weight 492.58
_chemical_name_systematic
Poly[(dimethylformamide-1\k<i>O</i>)(ethanol-1\k<i>O</i>)(\m~5~-2,3,5,6-tetrafluorobenzenedicarboxylato-1:2\k^2^<i>O</i>;1:3\k^2^<i>O</i>';4\k<i>O</i>'';5\k<i>O</i>''')barium(II)]
_space_group_crystal_system monoclinic
_space_group_IT_number 14
_space_group_name_Hall '-P 2ybc'
_space_group_name_H-M_alt 'P 1 21/c 1'
_symmetry_space_group_name_Hall '-P 2ybc'
_symmetry_space_group_name_H-M 'P 1 21/c 1'
_atom_sites_solution_hydrogens geom
_audit_creation_method SHELXL-2013
_cell_angle_alpha 90
_cell_angle_beta 127.366(2)
_cell_angle_gamma 90
_cell_formula_units_Z 8
_cell_length_a 21.4745(8)
_cell_length_b 7.4295(2)
_cell_length_c 26.1730(11)
_cell_measurement_reflns_used 19777
_cell_measurement_temperature 293(2)
_cell_measurement_theta_max 26.788
_cell_measurement_theta_min 1.958
_cell_volume 3318.8(2)
_computing_cell_refinement
;
X-AREA (Stoe, 2002)
;
_computing_data_collection
;
X-AREA (Stoe, 2002)
;
_computing_data_reduction
;
X-AREA (Stoe, 2002)
;
_computing_molecular_graphics
;
DIAMOND (Brandenburg, 1999)
;
_computing_publication_material
;
publCIF (Westrip, 2010)
;
_computing_structure_refinement
;
SHELXL-2013 (Sheldrick, 2015)
;
_computing_structure_solution
;
SIR-92 (Altomare <i>et al.</i>,  1994)
;
_diffrn_ambient_temperature 293(2)
_diffrn_measured_fraction_theta_full 1.000
_diffrn_measured_fraction_theta_max 0.993
_diffrn_measurement_device_type 'STOE IPDS 2T'
_diffrn_measurement_method '\f and \w scans'
_diffrn_radiation_type MoK\a
_diffrn_radiation_wavelength 0.71073
_diffrn_reflns_av_R_equivalents 0.0749
_diffrn_reflns_limit_h_max 27
_diffrn_reflns_limit_h_min -27
_diffrn_reflns_limit_k_max 9
_diffrn_reflns_limit_k_min -9
_diffrn_reflns_limit_l_max 33
_diffrn_reflns_limit_l_min -33
_diffrn_reflns_number 39756
_diffrn_reflns_theta_full 25.242
_diffrn_reflns_theta_max 26.788
_diffrn_reflns_theta_min 1.958
_exptl_absorpt_coefficient_mu 2.465
_exptl_absorpt_correction_T_max 0.8075
_exptl_absorpt_correction_T_min 0.5894
_exptl_absorpt_correction_type numerical
_exptl_absorpt_process_details
;
(<i>XRED-32</i> and <i>XSHAPE</i>; Stoe & Cie, 2002)
;
_exptl_crystal_colour colourless
_exptl_crystal_density_diffrn 1.968
_exptl_crystal_description rod
_exptl_crystal_F_000 1896
_exptl_crystal_size_max 0.35
_exptl_crystal_size_mid 0.2
_exptl_crystal_size_min 0.1
_refine_diff_density_max 1.819
_refine_diff_density_min -1.183
_refine_ls_extinction_method none
_refine_ls_goodness_of_fit_ref 1.038
_refine_ls_hydrogen_treatment constr
_refine_ls_matrix_type full
_refine_ls_number_parameters 436
_refine_ls_number_reflns 7048
_refine_ls_number_restraints 10
_refine_ls_restrained_S_all 1.040
_refine_ls_R_factor_all 0.0536
_refine_ls_R_factor_gt 0.0383
_refine_ls_shift/su_max 0.001
_refine_ls_shift/su_mean 0.000
_refine_ls_structure_factor_coef Fsqd
_refine_ls_weighting_details 'w=1/[\s^2^(Fo^2^)+(0.0579P)^2^+2.4924P] where P=(Fo^2^+2Fc^2^)/3'
_refine_ls_weighting_scheme calc
_refine_ls_wR_factor_gt 0.0919
_refine_ls_wR_factor_ref 0.0989
_reflns_number_gt 5576
_reflns_number_total 7048
_reflns_threshold_expression 'I > 2\s(I)'
_cod_data_source_file wm4024sup1.cif
_cod_data_source_block I
_cod_original_formula_sum 'C13 H13 Ba1 F4 N1 O6'
_cod_database_code 1544072
_shelx_space_group_comment
;
The symmetry employed for this shelxl refinement is uniquely defined
by the following loop, which should always be used as a source of
symmetry information in preference to the above space-group names.
They are only intended as comments.
;
_shelxl_version_number .2013

loop_
_space_group_symop_operation_xyz
'x, y, z'
'-x, y+1/2, -z+1/2'
'-x, -y, -z'
'x, -y-1/2, z-1/2'

loop_
_atom_site_type_symbol
_atom_site_label
_atom_site_fract_x
_atom_site_fract_y
_atom_site_fract_z
_atom_site_U_iso_or_equiv
_atom_site_adp_type
_atom_site_calc_flag
_atom_site_occupancy
_atom_site_disorder_assembly
_atom_site_disorder_group
Ba Ba1 0.54553(2) 0.20736(4) 0.73378(2) 0.02214(9) Uani d 1 . .
Ba Ba2 0.04870(2) 0.97090(4) 0.31093(2) 0.02406(9) Uani d 1 . .
F F3 0.35904(18) 0.4686(6) 0.51315(16) 0.0507(10) Uani d 1 . .
F F4 0.23839(19) 0.4857(5) 0.38998(15) 0.0469(9) Uani d 1 . .
F F6 0.06587(17) 0.4292(5) 0.44316(15) 0.0426(8) Uani d 1 . .
F F7 0.18585(18) 0.4252(5) 0.56698(15) 0.0433(8) Uani d 1 . .
F F13 0.27083(19) 0.1178(5) 0.65661(16) 0.0445(8) Uani d 1 . .
F F14 0.14422(18) 0.1505(6) 0.64894(17) 0.0505(9) Uani d 1 . .
F F16 0.2977(2) 0.3578(6) 0.86381(18) 0.0506(9) Uani d 1 . .
F F17 0.42256(19) 0.3398(5) 0.86864(17) 0.0475(9) Uani d 1 . .
O O1 0.4015(2) 0.3431(6) 0.63339(17) 0.0402(9) Uani d 1 . .
O O2 0.6559(2) 0.0624(6) 0.85008(19) 0.0424(9) Uani d 1 . .
O O9 0.0705(2) 0.6121(5) 0.31403(17) 0.0341(8) Uani d 1 . .
O O10 0.0356(2) 0.3338(5) 0.31744(16) 0.0291(7) Uani d 1 . .
O O11 0.53018(19) -0.1568(5) 0.71318(17) 0.0265(7) Uani d 1 . .
O O12 0.4348(2) 0.0661(5) 0.7489(2) 0.0338(8) Uani d 1 . .
O O18 0.1380(3) 0.3946(6) 0.7816(3) 0.0572(12) Uani d 1 . .
O O19 0.0914(2) 0.1469(6) 0.7214(2) 0.0476(10) Uani d 1 . .
O O20 0.6787(2) 0.2181(6) 0.7461(2) 0.0463(10) Uani d 1 . .
O O30 0.1902(5) 0.9587(10) 0.4261(4) 0.095(2) Uiso d 1 . .
O O50 0.5090(3) 0.2685(8) 0.6153(3) 0.0698(14) Uiso d 1 . .
N N20 0.8055(3) 0.2099(7) 0.7848(3) 0.0401(11) Uani d 1 . .
N N30 0.3132(3) 0.9290(8) 0.5129(3) 0.0528(14) Uani d 1 . .
C C1 0.3478(3) 0.4508(7) 0.6164(2) 0.0316(11) Uani d 1 . .
C C2 0.2774(3) 0.4472(7) 0.5454(2) 0.0273(10) Uani d 1 . .
C C3 0.2869(3) 0.4590(8) 0.4973(2) 0.0325(11) Uani d 1 . .
C C4 0.2242(3) 0.4672(7) 0.4335(2) 0.0300(11) Uani d 1 . .
C C5 0.1482(3) 0.4571(6) 0.4125(2) 0.0253(10) Uani d 1 . .
C C6 0.1387(3) 0.4392(7) 0.4600(2) 0.0289(10) Uani d 1 . .
C C7 0.2010(3) 0.4382(7) 0.5242(2) 0.0286(10) Uani d 1 . .
C C9 0.0792(3) 0.4689(6) 0.3426(2) 0.0249(10) Uani d 1 . .
C C11 0.4248(3) 0.2118(6) 0.7664(2) 0.0256(10) Uani d 1 . .
C C12 0.3519(3) 0.2282(6) 0.7632(3) 0.0269(10) Uani d 1 . .
C C13 0.2790(3) 0.1794(7) 0.7083(3) 0.0309(11) Uani d 1 . .
C C14 0.2127(3) 0.1936(7) 0.7053(3) 0.0345(12) Uani d 1 . .
C C15 0.2145(3) 0.2545(7) 0.7562(3) 0.0334(12) Uani d 1 . .
C C16 0.2878(3) 0.3020(7) 0.8108(3) 0.0330(12) Uani d 1 . .
C C17 0.3543(3) 0.2916(7) 0.8135(3) 0.0322(11) Uani d 1 . .
C C18 0.1413(3) 0.2670(8) 0.7535(3) 0.0363(12) Uani d 1 . .
C C20 0.7486(3) 0.1856(8) 0.7900(3) 0.0405(13) Uani d 1 . .
H H20 0.7617 0.1416 0.8287 0.049 Uiso calc 1 . .
C C21 0.8862(4) 0.1656(11) 0.8383(4) 0.062(2) Uani d 1 . .
H H21A 0.9197 0.1913 0.8264 0.093 Uiso calc 1 . .
H H21B 0.8897 0.0401 0.8484 0.093 Uiso calc 1 . .
H H21C 0.9022 0.2363 0.8751 0.093 Uiso calc 1 . .
C C22 0.7904(4) 0.2747(9) 0.7264(3) 0.0477(15) Uani d 1 . .
H H22A 0.8389 0.2834 0.7321 0.072 Uiso calc 1 . .
H H22B 0.7663 0.3913 0.7161 0.072 Uiso calc 1 . .
H H22C 0.7560 0.1926 0.6920 0.072 Uiso calc 1 . .
C C30 0.2595(5) 0.9333(13) 0.4528(4) 0.074(2) Uani d 1 . .
H H30 0.2745 0.9152 0.4266 0.089 Uiso calc 1 . .
C C31 0.2971(7) 0.9511(12) 0.5589(5) 0.087(3) Uani d 1 . .
H H31A 0.3453 0.9446 0.6017 0.131 Uiso calc 1 . .
H H31B 0.2625 0.8574 0.5529 0.131 Uiso calc 1 . .
H H31C 0.2730 1.0661 0.5526 0.131 Uiso calc 1 . .
C C32 0.3949(6) 0.898(2) 0.5417(7) 0.147(6) Uani d 1 . .
H H32A 0.4252 0.9009 0.5877 0.220 Uiso calc 1 . .
H H32B 0.4132 0.9896 0.5279 0.220 Uiso calc 1 . .
H H32C 0.4005 0.7820 0.5286 0.220 Uiso calc 1 . .
O O40 0.0241(5) 0.9520(11) 0.4043(4) 0.069(2) Uiso d 0.7 A 1
C C40 0.0647(8) 1.0064(15) 0.4708(5) 0.077(3) Uiso d 0.7 A 1
H H40A 0.0353 1.0945 0.4757 0.092 Uiso calc 0.7 A 1
H H40B 0.1170 1.0515 0.4899 0.092 Uiso calc 0.7 A 1
C C41 0.0660(10) 0.8223(17) 0.4973(8) 0.087(4) Uiso d 0.7 A 1
H H41A 0.0918 0.8319 0.5426 0.131 Uiso calc 0.7 A 1
H H41B 0.0939 0.7384 0.4900 0.131 Uiso calc 0.7 A 1
H H41C 0.0133 0.7809 0.4760 0.131 Uiso calc 0.7 A 1
C C50' 0.5375(7) 0.2571(14) 0.5775(6) 0.058(3) Uiso d 0.6 B 1
H H50A 0.4951 0.2311 0.5328 0.069 Uiso calc 0.6 B 1
H H50B 0.5774 0.1649 0.5941 0.069 Uiso calc 0.6 B 1
C C51' 0.5713(8) 0.4427(15) 0.5848(7) 0.072(4) Uiso d 0.6 B 1
H H51A 0.5919 0.4485 0.5609 0.107 Uiso calc 0.6 B 1
H H51B 0.6126 0.4656 0.6294 0.107 Uiso calc 0.6 B 1
H H51C 0.5309 0.5314 0.5687 0.107 Uiso calc 0.6 B 1
O O40' 0.0662(12) 0.969(2) 0.4185(9) 0.062(5) Uiso d 0.3 A 2
C C40' 0.0422(14) 0.844(4) 0.4449(9) 0.076(8) Uiso d 0.3 A 2
H H40C 0.0400 0.7231 0.4300 0.091 Uiso calc 0.3 A 2
H H40D -0.0092 0.8756 0.4324 0.091 Uiso calc 0.3 A 2
C C41' 0.1047(13) 0.856(3) 0.5193(9) 0.044(5) Uiso d 0.3 A 2
H H41D 0.0912 0.7736 0.5395 0.067 Uiso calc 0.3 A 2
H H41E 0.1061 0.9762 0.5333 0.067 Uiso calc 0.3 A 2
H H41F 0.1552 0.8250 0.5309 0.067 Uiso calc 0.3 A 2
C C50 0.5493(10) 0.375(2) 0.5953(8) 0.057(4) Uiso d 0.4 B 2
H H50C 0.6043 0.3917 0.6308 0.068 Uiso calc 0.4 B 2
H H50D 0.5248 0.4915 0.5785 0.068 Uiso calc 0.4 B 2
C C51 0.5390(18) 0.256(4) 0.5426(12) 0.113(9) Uiso d 0.4 B 2
H H51D 0.5629 0.3141 0.5256 0.170 Uiso calc 0.4 B 2
H H51E 0.4842 0.2389 0.5088 0.170 Uiso calc 0.4 B 2
H H51F 0.5635 0.1417 0.5605 0.170 Uiso calc 0.4 B 2

loop_
_atom_site_aniso_label
_atom_site_aniso_U_11
_atom_site_aniso_U_22
_atom_site_aniso_U_33
_atom_site_aniso_U_12
_atom_site_aniso_U_13
_atom_site_aniso_U_23
Ba1 0.01810(14) 0.02236(14) 0.02548(15) 0.00131(10) 0.01298(12) 0.00198(11)
Ba2 0.01982(15) 0.02342(15) 0.02311(15) -0.00225(10) 0.01000(12) 0.00058(11)
F3 0.0188(15) 0.093(3) 0.0347(17) 0.0036(16) 0.0132(14) 0.0115(18)
F4 0.0343(18) 0.079(3) 0.0306(16) 0.0061(17) 0.0214(15) 0.0093(17)
F6 0.0188(15) 0.071(2) 0.0307(16) -0.0013(15) 0.0113(13) 0.0017(16)
F7 0.0295(16) 0.072(2) 0.0278(15) 0.0013(16) 0.0172(14) 0.0036(16)
F13 0.0337(17) 0.061(2) 0.0418(18) -0.0033(16) 0.0247(15) -0.0107(17)
F14 0.0227(16) 0.079(3) 0.0448(19) -0.0064(16) 0.0177(15) -0.0097(19)
F16 0.045(2) 0.069(2) 0.055(2) -0.0086(18) 0.0383(18) -0.0189(19)
F17 0.0314(17) 0.067(2) 0.0470(19) -0.0147(16) 0.0251(16) -0.0211(18)
O1 0.0225(19) 0.057(3) 0.0282(19) 0.0068(18) 0.0089(16) 0.0045(18)
O2 0.034(2) 0.048(2) 0.032(2) 0.0015(18) 0.0134(18) 0.0079(18)
O9 0.0319(19) 0.0285(19) 0.0265(18) 0.0031(15) 0.0096(16) 0.0035(15)
O10 0.0300(19) 0.0248(17) 0.0262(17) -0.0022(14) 0.0138(16) -0.0028(14)
O11 0.0247(17) 0.0253(17) 0.0345(18) 0.0024(14) 0.0206(16) -0.0007(15)
O12 0.0314(19) 0.0242(17) 0.056(2) 0.0022(15) 0.0316(19) 0.0009(17)
O18 0.054(3) 0.048(3) 0.102(4) 0.004(2) 0.064(3) -0.002(3)
O19 0.031(2) 0.060(3) 0.057(3) -0.006(2) 0.029(2) 0.001(2)
O20 0.031(2) 0.053(3) 0.059(3) 0.0053(19) 0.029(2) 0.009(2)
N20 0.028(2) 0.040(3) 0.053(3) -0.002(2) 0.025(2) -0.006(2)
N30 0.032(3) 0.058(3) 0.037(3) -0.005(2) 0.004(2) 0.003(3)
C1 0.023(3) 0.039(3) 0.024(2) -0.002(2) 0.010(2) 0.000(2)
C2 0.025(3) 0.028(3) 0.025(2) 0.000(2) 0.013(2) -0.001(2)
C3 0.018(2) 0.044(3) 0.027(2) 0.001(2) 0.009(2) 0.003(2)
C4 0.025(3) 0.040(3) 0.024(2) 0.002(2) 0.013(2) 0.002(2)
C5 0.023(2) 0.023(2) 0.019(2) 0.0008(19) 0.007(2) 0.0013(18)
C6 0.020(2) 0.033(3) 0.026(2) -0.002(2) 0.010(2) -0.001(2)
C7 0.024(2) 0.037(3) 0.020(2) 0.003(2) 0.011(2) 0.002(2)
C9 0.022(2) 0.025(2) 0.023(2) 0.0013(19) 0.012(2) -0.002(2)
C11 0.022(2) 0.026(2) 0.033(3) 0.0037(19) 0.019(2) 0.005(2)
C12 0.026(2) 0.023(2) 0.041(3) 0.0009(19) 0.025(2) 0.000(2)
C13 0.032(3) 0.030(3) 0.040(3) 0.000(2) 0.027(2) 0.001(2)
C14 0.022(3) 0.036(3) 0.043(3) -0.002(2) 0.018(2) 0.001(2)
C15 0.029(3) 0.028(3) 0.052(3) 0.000(2) 0.029(3) 0.004(2)
C16 0.034(3) 0.033(3) 0.045(3) -0.004(2) 0.030(3) -0.007(2)
C17 0.027(3) 0.033(3) 0.038(3) -0.003(2) 0.020(2) -0.005(2)
C18 0.031(3) 0.035(3) 0.053(3) 0.005(2) 0.031(3) 0.010(3)
C20 0.031(3) 0.039(3) 0.049(3) 0.000(2) 0.022(3) 0.000(3)
C21 0.025(3) 0.076(5) 0.068(5) 0.000(3) 0.020(3) -0.024(4)
C22 0.045(4) 0.041(3) 0.072(4) -0.003(3) 0.044(4) 0.002(3)
C30 0.053(5) 0.082(6) 0.064(5) -0.011(4) 0.023(4) 0.007(4)
C31 0.123(8) 0.058(5) 0.073(6) -0.012(5) 0.056(6) 0.001(4)
C32 0.043(6) 0.158(13) 0.173(13) -0.012(7) 0.031(7) -0.037(11)

loop_
_atom_type_symbol
_atom_type_description
_atom_type_scat_dispersion_real
_atom_type_scat_dispersion_imag
_atom_type_scat_source
C C 0.0033 0.0016 'International Tables Vol C Tables 4.2.6.8 and 6.1.1.4'
H H 0.0000 0.0000 'International Tables Vol C Tables 4.2.6.8 and 6.1.1.4'
Ba Ba -0.3244 2.2819 'International Tables Vol C Tables 4.2.6.8 and 6.1.1.4'
F F 0.0171 0.0103 'International Tables Vol C Tables 4.2.6.8 and 6.1.1.4'
N N 0.0061 0.0033 'International Tables Vol C Tables 4.2.6.8 and 6.1.1.4'
O O 0.0106 0.0060 'International Tables Vol C Tables 4.2.6.8 and 6.1.1.4'

loop_
_geom_angle_atom_site_label_1
_geom_angle_atom_site_label_2
_geom_angle_atom_site_label_3
_geom_angle_site_symmetry_1
_geom_angle_site_symmetry_3
_geom_angle
O20 Ba1 O12 . 2_656 84.46(12)
O20 Ba1 O2 . . 74.51(13)
O12 Ba1 O2 2_656 . 105.31(13)
O20 Ba1 O50 . . 71.47(15)
O12 Ba1 O50 2_656 . 86.25(15)
O2 Ba1 O50 . . 142.71(15)
O20 Ba1 O11 . . 92.61(12)
O12 Ba1 O11 2_656 . 176.68(10)
O2 Ba1 O11 . . 75.31(12)
O50 Ba1 O11 . . 91.34(14)
O20 Ba1 O1 . . 126.98(13)
O12 Ba1 O1 2_656 . 76.67(12)
O2 Ba1 O1 . . 158.26(12)
O50 Ba1 O1 . . 58.39(14)
O11 Ba1 O1 . . 104.00(12)
O20 Ba1 O12 . . 156.67(12)
O12 Ba1 O12 2_656 . 113.66(8)
O2 Ba1 O12 . . 86.11(12)
O50 Ba1 O12 . . 122.10(14)
O11 Ba1 O12 . . 69.58(10)
O1 Ba1 O12 . . 73.64(12)
O20 Ba1 O11 . 2_656 143.49(12)
O12 Ba1 O11 2_656 2_656 69.47(10)
O2 Ba1 O11 . 2_656 87.86(11)
O50 Ba1 O11 . 2_656 129.03(14)
O11 Ba1 O11 . 2_656 113.85(8)
O1 Ba1 O11 . 2_656 72.39(11)
O12 Ba1 O11 . 2_656 45.42(10)
O20 Ba1 C11 . . 162.04(14)
O12 Ba1 C11 2_656 . 90.82(11)
O2 Ba1 C11 . . 90.16(12)
O50 Ba1 C11 . . 125.61(15)
O11 Ba1 C11 . . 92.45(11)
O1 Ba1 C11 . . 68.11(12)
O12 Ba1 C11 . . 22.93(11)
O11 Ba1 C11 2_656 . 22.97(11)
O20 Ba1 Ba1 . 2_646 123.72(10)
O12 Ba1 Ba1 2_656 2_646 145.52(7)
O2 Ba1 Ba1 . 2_646 69.13(9)
O50 Ba1 Ba1 . 2_646 119.42(12)
O11 Ba1 Ba1 . 2_646 37.79(6)
O1 Ba1 Ba1 . 2_646 96.70(9)
O12 Ba1 Ba1 . 2_646 34.29(7)
O11 Ba1 Ba1 2_656 2_646 76.25(7)
C11 Ba1 Ba1 . 2_646 56.06(9)
O20 Ba1 Ba1 . 2_656 120.38(10)
O12 Ba1 Ba1 2_656 2_656 36.40(7)
O2 Ba1 Ba1 . 2_656 107.49(9)
O50 Ba1 Ba1 . 2_656 102.58(12)
O11 Ba1 Ba1 . 2_656 146.72(6)
O1 Ba1 Ba1 . 2_656 61.01(9)
O12 Ba1 Ba1 . 2_656 77.45(7)
O11 Ba1 Ba1 2_656 2_656 35.57(7)
C11 Ba1 Ba1 . 2_656 54.87(9)
Ba1 Ba1 Ba1 2_646 2_656 110.827(11)
O40' Ba2 O18 . 4_575 131.2(5)
O40' Ba2 O30 . . 57.6(5)
O18 Ba2 O30 4_575 . 79.2(2)
O40' Ba2 O9 . . 93.1(4)
O18 Ba2 O9 4_575 . 103.75(13)
O30 Ba2 O9 . . 82.84(17)
O40' Ba2 O10 . 1_565 83.7(4)
O18 Ba2 O10 4_575 1_565 76.45(12)
O30 Ba2 O10 . 1_565 93.01(17)
O9 Ba2 O10 . 1_565 175.70(10)
O40' Ba2 O19 . 3_566 75.1(5)
O18 Ba2 O19 4_575 3_566 152.23(16)
O30 Ba2 O19 . 3_566 128.43(18)
O9 Ba2 O19 . 3_566 80.29(13)
O10 Ba2 O19 1_565 3_566 101.56(12)
O18 Ba2 O40 4_575 . 145.4(2)
O30 Ba2 O40 . . 72.7(2)
O9 Ba2 O40 . . 92.61(19)
O10 Ba2 O40 1_565 . 85.06(19)
O19 Ba2 O40 3_566 . 59.9(2)
O40' Ba2 O9 . 2 132.8(4)
O18 Ba2 O9 4_575 2 80.44(14)
O30 Ba2 O9 . 2 155.96(17)
O9 Ba2 O9 . 2 114.53(9)
O10 Ba2 O9 1_565 2 69.77(10)
O19 Ba2 O9 3_566 2 73.11(12)
O40 Ba2 O9 . 2 120.3(2)
O40' Ba2 O10 . 2 147.1(4)
O18 Ba2 O10 4_575 2 81.28(14)
O30 Ba2 O10 . 2 141.53(17)
O9 Ba2 O10 . 2 70.06(10)
O10 Ba2 O10 1_565 2 114.13(8)
O19 Ba2 O10 3_566 2 74.28(12)
O40 Ba2 O10 . 2 133.3(2)
O9 Ba2 O10 2 2 45.60(10)
O40' Ba2 C9 . 2 143.7(5)
O18 Ba2 C9 4_575 2 81.90(15)
O30 Ba2 C9 . 2 158.58(18)
O9 Ba2 C9 . 2 91.95(11)
O10 Ba2 C9 1_565 2 92.33(11)
O19 Ba2 C9 3_566 2 70.44(13)
O40 Ba2 C9 . 2 128.4(2)
O9 Ba2 C9 2 2 22.82(11)
O10 Ba2 C9 2 2 22.91(11)
O40' Ba2 Ba2 . 2 118.1(4)
O18 Ba2 Ba2 4_575 2 65.86(11)
O30 Ba2 Ba2 . 2 123.09(16)
O9 Ba2 Ba2 . 2 146.52(7)
O10 Ba2 Ba2 1_565 2 37.52(7)
O19 Ba2 Ba2 3_566 2 95.39(10)
O40 Ba2 Ba2 . 2 114.04(18)
O9 Ba2 Ba2 2 2 34.78(7)
O10 Ba2 Ba2 2 2 76.78(7)
C9 Ba2 Ba2 2 2 55.93(9)
O40' Ba2 Ba2 . 2_545 117.5(4)
O18 Ba2 Ba2 4_575 2_545 102.27(11)
O30 Ba2 Ba2 . 2_545 119.36(16)
O9 Ba2 Ba2 . 2_545 37.21(7)
O10 Ba2 Ba2 1_565 2_545 147.07(7)
O19 Ba2 Ba2 3_566 2_545 64.18(10)
O40 Ba2 Ba2 . 2_545 108.93(18)
O9 Ba2 Ba2 2 2_545 77.53(7)
O10 Ba2 Ba2 2 2_545 35.40(7)
C9 Ba2 Ba2 2 2_545 55.40(9)
Ba2 Ba2 Ba2 2 2_545 111.282(12)
C1 O1 Ba1 . . 146.7(3)
C1 O2 Ba1 2_646 . 132.2(3)
C9 O9 Ba2 . . 145.1(3)
C9 O9 Ba2 . 2_545 94.4(3)
Ba2 O9 Ba2 . 2_545 108.01(12)
C9 O10 Ba2 . 1_545 138.8(3)
C9 O10 Ba2 . 2_545 94.0(3)
Ba2 O10 Ba2 1_545 2_545 107.08(11)
C11 O11 Ba1 2_646 . 136.2(3)
C11 O11 Ba1 2_646 2_646 92.1(3)
Ba1 O11 Ba1 . 2_646 106.64(10)
C11 O12 Ba1 . 2_646 147.5(3)
C11 O12 Ba1 . . 94.4(3)
Ba1 O12 Ba1 2_646 . 109.31(11)
C18 O18 Ba2 . 4_576 141.2(4)
C18 O19 Ba2 . 3_566 140.7(4)
C20 O20 Ba1 . . 135.2(4)
C30 O30 Ba2 . . 143.9(7)
C50' O50 Ba1 . . 144.7(6)
C50 O50 Ba1 . . 131.4(7)
C20 N20 C22 . . 121.9(5)
C20 N20 C21 . . 120.4(6)
C22 N20 C21 . . 117.7(5)
C30 N30 C32 . . 123.6(9)
C30 N30 C31 . . 122.2(8)
C32 N30 C31 . . 114.2(9)
O1 C1 O2 . 2_656 128.2(5)
O1 C1 C2 . . 116.3(5)
O2 C1 C2 2_656 . 115.5(5)
C7 C2 C3 . . 115.5(4)
C7 C2 C1 . . 123.2(4)
C3 C2 C1 . . 121.2(4)
F3 C3 C4 . . 118.1(5)
F3 C3 C2 . . 119.9(4)
C4 C3 C2 . . 122.0(5)
F4 C4 C3 . . 118.4(4)
F4 C4 C5 . . 119.3(4)
C3 C4 C5 . . 122.4(5)
C4 C5 C6 . . 115.7(4)
C4 C5 C9 . . 122.6(4)
C6 C5 C9 . . 121.6(4)
F6 C6 C7 . . 118.5(4)
F6 C6 C5 . . 119.1(4)
C7 C6 C5 . . 122.3(5)
F7 C7 C6 . . 118.0(4)
F7 C7 C2 . . 119.9(4)
C6 C7 C2 . . 122.1(5)
O9 C9 O10 . . 125.2(4)
O9 C9 C5 . . 117.2(4)
O10 C9 C5 . . 117.6(4)
O9 C9 Ba2 . 2_545 62.8(2)
O10 C9 Ba2 . 2_545 63.0(2)
C5 C9 Ba2 . 2_545 170.6(3)
O11 C11 O12 2_656 . 125.4(4)
O11 C11 C12 2_656 . 117.8(4)
O12 C11 C12 . . 116.8(4)
O11 C11 Ba1 2_656 . 65.0(2)
O12 C11 Ba1 . . 62.7(2)
C12 C11 Ba1 . . 164.7(3)
C17 C12 C13 . . 116.5(4)
C17 C12 C11 . . 122.6(5)
C13 C12 C11 . . 120.9(4)
F13 C13 C14 . . 118.2(5)
F13 C13 C12 . . 120.8(4)
C14 C13 C12 . . 121.1(5)
F14 C14 C13 . . 116.5(5)
F14 C14 C15 . . 120.4(5)
C13 C14 C15 . . 123.0(5)
C16 C15 C14 . . 115.2(5)
C16 C15 C18 . . 121.6(5)
C14 C15 C18 . . 123.1(5)
F16 C16 C15 . . 121.0(4)
F16 C16 C17 . . 117.0(5)
C15 C16 C17 . . 122.0(5)
F17 C17 C12 . . 120.4(4)
F17 C17 C16 . . 117.4(5)
C12 C17 C16 . . 122.2(5)
O18 C18 O19 . . 128.0(5)
O18 C18 C15 . . 116.8(5)
O19 C18 C15 . . 115.2(5)
O20 C20 N20 . . 123.6(6)
O20 C20 H20 . . 118.2
N20 C20 H20 . . 118.2
N20 C21 H21A . . 109.5
N20 C21 H21B . . 109.5
H21A C21 H21B . . 109.5
N20 C21 H21C . . 109.5
H21A C21 H21C . . 109.5
H21B C21 H21C . . 109.5
N20 C22 H22A . . 109.5
N20 C22 H22B . . 109.5
H22A C22 H22B . . 109.5
N20 C22 H22C . . 109.5
H22A C22 H22C . . 109.5
H22B C22 H22C . . 109.5
O30 C30 N30 . . 126.4(10)
O30 C30 H30 . . 116.8
N30 C30 H30 . . 116.8
N30 C31 H31A . . 109.5
N30 C31 H31B . . 109.5
H31A C31 H31B . . 109.5
N30 C31 H31C . . 109.5
H31A C31 H31C . . 109.5
H31B C31 H31C . . 109.5
N30 C32 H32A . . 109.5
N30 C32 H32B . . 109.5
H32A C32 H32B . . 109.5
N30 C32 H32C . . 109.5
H32A C32 H32C . . 109.5
H32B C32 H32C . . 109.5
C40 O40 Ba2 . . 137.5(7)
O40 C40 C41 . . 97.3(9)
O40 C40 H40A . . 112.3
C41 C40 H40A . . 112.3
O40 C40 H40B . . 112.3
C41 C40 H40B . . 112.3
H40A C40 H40B . . 109.9
C40 C41 H41A . . 109.5
C40 C41 H41B . . 109.5
H41A C41 H41B . . 109.5
C40 C41 H41C . . 109.5
H41A C41 H41C . . 109.5
H41B C41 H41C . . 109.5
O50 C50' C51' . . 103.3(7)
O50 C50' H50A . . 111.1
C51' C50' H50A . . 111.1
O50 C50' H50B . . 111.1
C51' C50' H50B . . 111.1
H50A C50' H50B . . 109.1
C50' C51' H51A . . 109.5
C50' C51' H51B . . 109.5
H51A C51' H51B . . 109.5
C50' C51' H51C . . 109.5
H51A C51' H51C . . 109.5
H51B C51' H51C . . 109.5
C40' O40' Ba2 . . 132.0(14)
O40' C40' C41' . . 106.2(17)
O40' C40' H40C . . 110.5
C41' C40' H40C . . 110.5
O40' C40' H40D . . 110.5
C41' C40' H40D . . 110.5
H40C C40' H40D . . 108.7
C40' C41' H41D . . 109.5
C40' C41' H41E . . 109.5
H41D C41' H41E . . 109.5
C40' C41' H41F . . 109.5
H41D C41' H41F . . 109.5
H41E C41' H41F . . 109.5
O50 C50 C51 . . 102.4(8)
O50 C50 H50C . . 111.3
C51 C50 H50C . . 111.3
O50 C50 H50D . . 111.3
C51 C50 H50D . . 111.3
H50C C50 H50D . . 109.2
C50 C51 H51D . . 109.5
C50 C51 H51E . . 109.5
H51D C51 H51E . . 109.5
C50 C51 H51F . . 109.5
H51D C51 H51F . . 109.5
H51E C51 H51F . . 109.5

loop_
_geom_bond_atom_site_label_1
_geom_bond_atom_site_label_2
_geom_bond_site_symmetry_2
_geom_bond_distance
Ba1 O20 . 2.677(4)
Ba1 O12 2_656 2.694(4)
Ba1 O2 . 2.699(4)
Ba1 O50 . 2.737(5)
Ba1 O11 . 2.739(3)
Ba1 O1 . 2.761(4)
Ba1 O12 . 2.837(3)
Ba1 O11 2_656 2.886(3)
Ba1 C11 . 3.183(4)
Ba1 Ba1 2_646 4.5122(3)
Ba1 Ba1 2_656 4.5122(3)
Ba2 O40' . 2.603(17)
Ba2 O18 4_575 2.654(4)
Ba2 O30 . 2.685(8)
Ba2 O9 . 2.699(4)
Ba2 O10 1_565 2.727(4)
Ba2 O19 3_566 2.728(4)
Ba2 O40 . 2.799(8)
Ba2 O9 2 2.862(4)
Ba2 O10 2 2.867(3)
Ba2 C9 2 3.209(5)
Ba2 Ba2 2 4.4999(3)
Ba2 Ba2 2_545 4.4999(3)
F3 C3 . 1.340(6)
F4 C4 . 1.352(6)
F6 C6 . 1.345(6)
F7 C7 . 1.346(6)
F13 C13 . 1.335(6)
F14 C14 . 1.345(6)
F16 C16 . 1.336(6)
F17 C17 . 1.339(6)
O1 C1 . 1.243(6)
O2 C1 2_646 1.246(7)
O9 C9 . 1.248(6)
O9 Ba2 2_545 2.862(4)
O10 C9 . 1.252(6)
O10 Ba2 1_545 2.727(3)
O10 Ba2 2_545 2.867(3)
O11 C11 2_646 1.243(6)
O11 Ba1 2_646 2.886(3)
O12 C11 . 1.244(6)
O12 Ba1 2_646 2.694(4)
O18 C18 . 1.230(7)
O18 Ba2 4_576 2.654(4)
O19 C18 . 1.248(7)
O19 Ba2 3_566 2.728(4)
O20 C20 . 1.240(7)
O30 C30 . 1.214(10)
O50 C50' . 1.447(8)
O50 C50 . 1.481(9)
N20 C20 . 1.320(7)
N20 C22 . 1.441(8)
N20 C21 . 1.458(8)
N30 C30 . 1.267(10)
N30 C32 . 1.448(11)
N30 C31 . 1.448(11)
C1 O2 2_656 1.246(7)
C1 C2 . 1.526(7)
C2 C7 . 1.378(7)
C2 C3 . 1.394(7)
C3 C4 . 1.371(7)
C4 C5 . 1.373(7)
C5 C6 . 1.385(7)
C5 C9 . 1.503(6)
C6 C7 . 1.372(7)
C9 Ba2 2_545 3.209(5)
C11 O11 2_656 1.243(6)
C11 C12 . 1.522(6)
C12 C17 . 1.369(7)
C12 C13 . 1.385(8)
C13 C14 . 1.381(7)
C14 C15 . 1.385(8)
C15 C16 . 1.384(8)
C15 C18 . 1.532(7)
C16 C17 . 1.387(7)
C20 H20 . 0.9300
C21 H21A . 0.9600
C21 H21B . 0.9600
C21 H21C . 0.9600
C22 H22A . 0.9600
C22 H22B . 0.9600
C22 H22C . 0.9600
C30 H30 . 0.9300
C31 H31A . 0.9600
C31 H31B . 0.9600
C31 H31C . 0.9600
C32 H32A . 0.9600
C32 H32B . 0.9600
C32 H32C . 0.9600
O40 C40 . 1.454(9)
C40 C41 . 1.526(9)
C40 H40A . 0.9700
C40 H40B . 0.9700
C41 H41A . 0.9600
C41 H41B . 0.9600
C41 H41C . 0.9600
C50' C51' . 1.516(9)
C50' H50A . 0.9700
C50' H50B . 0.9700
C51' H51A . 0.9600
C51' H51B . 0.9600
C51' H51C . 0.9600
O40' C40' . 1.430(10)
C40' C41' . 1.558(10)
C40' H40C . 0.9700
C40' H40D . 0.9700
C41' H41D . 0.9600
C41' H41E . 0.9600
C41' H41F . 0.9600
C50 C51 . 1.535(10)
C50 H50C . 0.9700
C50 H50D . 0.9700
C51 H51D . 0.9600
C51 H51E . 0.9600
C51 H51F . 0.9600

loop_
_geom_torsion_atom_site_label_1
_geom_torsion_atom_site_label_2
_geom_torsion_atom_site_label_3
_geom_torsion_atom_site_label_4
_geom_torsion_site_symmetry_1
_geom_torsion_site_symmetry_4
_geom_torsion
Ba1 O1 C1 O2 . 2_656 2.1(11)
Ba1 O1 C1 C2 . . -178.1(4)
O1 C1 C2 C7 . . 130.7(6)
O2 C1 C2 C7 2_656 . -49.5(7)
O1 C1 C2 C3 . . -51.4(7)
O2 C1 C2 C3 2_656 . 128.4(6)
C7 C2 C3 F3 . . 179.9(5)
C1 C2 C3 F3 . . 1.9(8)
C7 C2 C3 C4 . . 2.2(8)
C1 C2 C3 C4 . . -175.9(5)
F3 C3 C4 F4 . . -0.4(8)
C2 C3 C4 F4 . . 177.4(5)
F3 C3 C4 C5 . . 179.5(5)
C2 C3 C4 C5 . . -2.7(9)
F4 C4 C5 C6 . . -179.7(5)
C3 C4 C5 C6 . . 0.4(8)
F4 C4 C5 C9 . . -1.0(8)
C3 C4 C5 C9 . . 179.1(5)
C4 C5 C6 F6 . . 179.7(5)
C9 C5 C6 F6 . . 1.1(7)
C4 C5 C6 C7 . . 2.3(8)
C9 C5 C6 C7 . . -176.4(5)
F6 C6 C7 F7 . . 0.7(8)
C5 C6 C7 F7 . . 178.2(5)
F6 C6 C7 C2 . . 179.7(5)
C5 C6 C7 C2 . . -2.8(9)
C3 C2 C7 F7 . . 179.5(5)
C1 C2 C7 F7 . . -2.5(8)
C3 C2 C7 C6 . . 0.5(8)
C1 C2 C7 C6 . . 178.5(5)
Ba2 O9 C9 O10 . . 121.2(5)
Ba2 O9 C9 O10 2_545 . -9.5(5)
Ba2 O9 C9 C5 . . -59.9(7)
Ba2 O9 C9 C5 2_545 . 169.4(4)
Ba2 O9 C9 Ba2 . 2_545 130.7(5)
Ba2 O10 C9 O9 1_545 . 131.3(4)
Ba2 O10 C9 O9 2_545 . 9.4(5)
Ba2 O10 C9 C5 1_545 . -47.6(7)
Ba2 O10 C9 C5 2_545 . -169.4(4)
Ba2 O10 C9 Ba2 1_545 2_545 121.9(4)
C4 C5 C9 O9 . . -62.6(7)
C6 C5 C9 O9 . . 116.0(5)
C4 C5 C9 O10 . . 116.4(6)
C6 C5 C9 O10 . . -65.1(6)
Ba1 O12 C11 O11 2_646 2_656 119.3(6)
Ba1 O12 C11 O11 . 2_656 -18.1(5)
Ba1 O12 C11 C12 2_646 . -59.7(8)
Ba1 O12 C11 C12 . . 162.8(4)
Ba1 O12 C11 Ba1 2_646 . 137.5(6)
O11 C11 C12 C17 2_656 . -47.8(7)
O12 C11 C12 C17 . . 131.3(5)
Ba1 C11 C12 C17 . . -144.3(11)
O11 C11 C12 C13 2_656 . 131.9(5)
O12 C11 C12 C13 . . -49.0(7)
Ba1 C11 C12 C13 . . 35.5(15)
C17 C12 C13 F13 . . 179.4(5)
C11 C12 C13 F13 . . -0.4(8)
C17 C12 C13 C14 . . -0.4(8)
C11 C12 C13 C14 . . 179.8(5)
F13 C13 C14 F14 . . -2.7(8)
C12 C13 C14 F14 . . 177.1(5)
F13 C13 C14 C15 . . 179.5(5)
C12 C13 C14 C15 . . -0.7(8)
F14 C14 C15 C16 . . -177.3(5)
C13 C14 C15 C16 . . 0.4(8)
F14 C14 C15 C18 . . 3.5(8)
C13 C14 C15 C18 . . -178.8(5)
C14 C15 C16 F16 . . -178.0(5)
C18 C15 C16 F16 . . 1.2(8)
C14 C15 C16 C17 . . 1.0(8)
C18 C15 C16 C17 . . -179.8(5)
C13 C12 C17 F17 . . 179.2(5)
C11 C12 C17 F17 . . -1.0(8)
C13 C12 C17 C16 . . 1.8(8)
C11 C12 C17 C16 . . -178.4(5)
F16 C16 C17 F17 . . -0.6(8)
C15 C16 C17 F17 . . -179.7(5)
F16 C16 C17 C12 . . 176.8(5)
C15 C16 C17 C12 . . -2.2(9)
Ba2 O18 C18 O19 4_576 . 5.6(12)
Ba2 O18 C18 C15 4_576 . -176.2(4)
Ba2 O19 C18 O18 3_566 . -5.4(11)
Ba2 O19 C18 C15 3_566 . 176.4(4)
C16 C15 C18 O18 . . 36.9(8)
C14 C15 C18 O18 . . -143.9(6)
C16 C15 C18 O19 . . -144.6(6)
C14 C15 C18 O19 . . 34.5(8)
Ba1 O20 C20 N20 . . -176.7(4)
C22 N20 C20 O20 . . -1.0(9)
C21 N20 C20 O20 . . -179.0(6)
Ba2 O30 C30 N30 . . -175.7(6)
C32 N30 C30 O30 . . 179.9(11)
C31 N30 C30 O30 . . 1.4(15)
Ba2 O40 C40 C41 . . -125.3(10)
C50 O50 C50' C51' . . -0.8(14)
Ba1 O50 C50' C51' . . -93.6(11)
Ba2 O40' C40' C41' . . 149.4(16)
C50' O50 C50 C51 . . 11.1(17)
Ba1 O50 C50 C51 . . 140.7(14)

_cod_database_fobs_code 1544072
